data_1518353
loop_
_publ_author_name
'Tominaka, S.'
'Hamoudi, H.'
'Suga, T.'
'Bennett, T. D.'
'Cairns, A. B.'
'Cheetham, A. K.'

_publ_section_title
;
 Topochemical conversion of a dense metal--organic framework from a
 crystalline insulator to an amorphous semiconductor
;
_journal_issue 2
_journal_name_full 'Chem. Sci.'
_journal_page_first 1465
_journal_paper_doi 10.1039/C4SC03295K
_journal_volume 6
_journal_year 2015
_chemical_formula_moiety '0.25(C12 H12 Cl4 Cu4 N12 S12)'
_chemical_formula_sum 'C3 H3 Cl Cu N3 S3'
_chemical_formula_weight 276.25
_chemical_name_systematic 'Cu(I)Cl trithiocyanurate'
_space_group_crystal_system cubic
_space_group_IT_number 205
_space_group_name_Hall '-P 2ac 2ab 3'
_space_group_name_H-M_alt 'P a -3'
_symmetry_space_group_name_Hall '-P 2ac 2ab 3'
_symmetry_space_group_name_H-M 'P a -3'
_atom_sites_solution_hydrogens geom
_atom_sites_solution_primary direct
_atom_sites_solution_secondary difmap
_audit_creation_date 2014-03-09
_audit_creation_method
;
Olex2 1.2
(compiled 2014.02.28 svn.r2899 for OlexSys, GUI svn.r4781)
;
_audit_update_record
;
2014-08-10 deposited with the CCDC.
2014-12-01 downloaded from the CCDC.
;
_cell_angle_alpha 90.00
_cell_angle_beta 90.00
_cell_angle_gamma 90.00
_cell_formula_units_Z 8
_cell_length_a 11.74713(9)
_cell_length_b 11.74713(9)
_cell_length_c 11.74713(9)
_cell_measurement_reflns_used 10515
_cell_measurement_temperature 302.5(7)
_cell_measurement_theta_max 67.4620
_cell_measurement_theta_min 5.3020
_cell_volume 1621.05(2)
_computing_cell_refinement
;
CrysAlisPro, Agilent Technologies,
Version 1.171.36.28 (release 01-02-2013 CrysAlis171 .NET)
(compiled Feb  1 2013,16:14:44)
;
_computing_data_collection
;
CrysAlisPro, Agilent Technologies,
Version 1.171.36.28 (release 01-02-2013 CrysAlis171 .NET)
(compiled Feb  1 2013,16:14:44)
;
_computing_data_reduction
;
CrysAlisPro, Agilent Technologies,
Version 1.171.36.28 (release 01-02-2013 CrysAlis171 .NET)
(compiled Feb  1 2013,16:14:44)
;
_computing_molecular_graphics 'Olex2 (Dolomanov et al., 2009)'
_computing_publication_material 'Olex2 (Dolomanov et al., 2009)'
_computing_structure_refinement 'ShelXL (Sheldrick, 2008)'
_computing_structure_solution 'ShelXS (Sheldrick, 2008)'
_diffrn_ambient_temperature 302.5(7)
_diffrn_detector_area_resol_mean 16.1183
_diffrn_measured_fraction_theta_full 1.000
_diffrn_measured_fraction_theta_max 1.000
_diffrn_measurement_device_type 'Xcalibur, Eos, Gemini ultra'
_diffrn_measurement_method '\w scans'
_diffrn_orient_matrix_UB_11 0.0499785000
_diffrn_orient_matrix_UB_12 0.0599098000
_diffrn_orient_matrix_UB_13 0.1054154000
_diffrn_orient_matrix_UB_21 0.0513905000
_diffrn_orient_matrix_UB_22 -0.1137451000
_diffrn_orient_matrix_UB_23 0.0402540000
_diffrn_orient_matrix_UB_31 0.1098725000
_diffrn_orient_matrix_UB_32 0.0259093000
_diffrn_orient_matrix_UB_33 -0.0667383000
_diffrn_radiation_monochromator mirror
_diffrn_radiation_type CuK\a
_diffrn_radiation_wavelength 1.54184
_diffrn_reflns_av_R_equivalents 0.0450
_diffrn_reflns_av_unetI/netI 0.0095
_diffrn_reflns_limit_h_max 14
_diffrn_reflns_limit_h_min -13
_diffrn_reflns_limit_k_max 14
_diffrn_reflns_limit_k_min -13
_diffrn_reflns_limit_l_max 14
_diffrn_reflns_limit_l_min -14
_diffrn_reflns_number 15382
_diffrn_reflns_theta_full 67.43
_diffrn_reflns_theta_max 67.43
_diffrn_reflns_theta_min 6.53
_diffrn_source 'Enhance Ultra (Cu) X-ray Source'
_exptl_absorpt_coefficient_mu 13.527
_exptl_absorpt_correction_T_max 0.230
_exptl_absorpt_correction_T_min 0.089
_exptl_absorpt_correction_type analytical
_exptl_absorpt_process_details
;
CrysAlisPro, Agilent Technologies,
Version 1.171.36.28 (release 01-02-2013 CrysAlis171 .NET)
(compiled Feb  1 2013,16:14:44)
Analytical numeric absorption correction using a multifaceted crystal
            model based on expressions derived by R.C. Clark & J.S. Reid.
(Clark, R. C. & Reid, J. S. (1995). Acta Cryst. A51, 887-897)
;
_exptl_crystal_colour 'clear light red'
_exptl_crystal_colour_lustre clear
_exptl_crystal_colour_modifier light
_exptl_crystal_colour_primary red
_exptl_crystal_density_diffrn 2.264
_exptl_crystal_density_method 'not measured'
_exptl_crystal_F_000 1088
_exptl_crystal_recrystallization_method 'Solvothermal reaction of CuCl and trithiocyanuric acid in acetonitrile'
_exptl_crystal_size_max 0.3145
_exptl_crystal_size_mid 0.2566
_exptl_crystal_size_min 0.1983
_refine_diff_density_max 0.443
_refine_diff_density_min -0.733
_refine_diff_density_rms 0.180
_refine_ls_extinction_method none
_refine_ls_goodness_of_fit_ref 1.323
_refine_ls_hydrogen_treatment constr
_refine_ls_matrix_type full
_refine_ls_number_parameters 34
_refine_ls_number_reflns 494
_refine_ls_number_restraints 0
_refine_ls_restrained_S_all 1.323
_refine_ls_R_factor_all 0.0299
_refine_ls_R_factor_gt 0.0298
_refine_ls_shift/su_max 0.001
_refine_ls_shift/su_mean 0.000
_refine_ls_structure_factor_coef Fsqd
_refine_ls_weighting_details 'calc w=1/[\s^2^(Fo^2^)+(0.0396P)^2^+0.8807P] where P=(Fo^2^+2Fc^2^)/3'
_refine_ls_weighting_scheme calc
_refine_ls_wR_factor_gt 0.0748
_refine_ls_wR_factor_ref 0.0748
_reflns_number_gt 492
_reflns_number_total 494
_reflns_threshold_expression >2sigma(I)
_cod_data_source_file c4sc03295k1.cif
_cod_data_source_block reduction_2_abs
_cod_depositor_comments 'Adding full bibliography for 1518352--1518354.cif.'
_cod_database_code 1518353
_chemical_oxdiff_formula 'Cu Cl S3 N3 C3 H3'
_reflns_odcompleteness_completeness 95.52
_reflns_odcompleteness_iscentric 1
_reflns_odcompleteness_theta 69.95
_olex2_refinement_description
;
1. Fixed Uiso
 At 1.2 times of:
  All N(H) groups
2.a Aromatic/amide H refined with riding coordinates:
 N1(H1)
;
_olex2_computing_structure_refinement_long 'ShelXL (Sheldrick, 2008)'
_olex2_computing_structure_solution_long 'ShelXS (Sheldrick, 2008)'

loop_
_space_group_symop_id
_space_group_symop_operation_xyz
1 'x, y, z'
2 '-x+1/2, -y, z+1/2'
3 '-x, y+1/2, -z+1/2'
4 'x+1/2, -y+1/2, -z'
5 'z, x, y'
6 'z+1/2, -x+1/2, -y'
7 '-z+1/2, -x, y+1/2'
8 '-z, x+1/2, -y+1/2'
9 'y, z, x'
10 '-y, z+1/2, -x+1/2'
11 'y+1/2, -z+1/2, -x'
12 '-y+1/2, -z, x+1/2'
13 '-x, -y, -z'
14 'x-1/2, y, -z-1/2'
15 'x, -y-1/2, z-1/2'
16 '-x-1/2, y-1/2, z'
17 '-z, -x, -y'
18 '-z-1/2, x-1/2, y'
19 'z-1/2, x, -y-1/2'
20 'z, -x-1/2, y-1/2'
21 '-y, -z, -x'
22 'y, -z-1/2, x-1/2'
23 '-y-1/2, z-1/2, x'
24 'y-1/2, z, -x-1/2'

loop_
_atom_site_label
_atom_site_type_symbol
_atom_site_fract_x
_atom_site_fract_y
_atom_site_fract_z
_atom_site_U_iso_or_equiv
_atom_site_adp_type
_atom_site_occupancy
_atom_site_calc_flag
_atom_site_site_symmetry_order
_atom_site_refinement_flags_posn
_atom_site_refinement_flags_adp
_atom_site_refinement_flags_occupancy
Cu1 Cu 0.89098(3) 0.39098(3) 0.10902(3) 0.0354(3) Uani 1 d 3 S T P
S2 S 0.78873(5) 0.53489(5) 0.02244(5) 0.0325(2) Uani 1 d 1 . . .
Cl3 Cl 0.77515(5) 0.27515(5) 0.22485(5) 0.0363(3) Uani 1 d 3 S T P
N1 N 0.63082(17) 0.37244(17) 0.00941(18) 0.0316(5) Uani 1 d 1 . . .
H1 H 0.6633 0.3421 0.0676 0.038 Uiso 1 calc 1 R . .
C2 C 0.67870(19) 0.46835(19) -0.0352(2) 0.0280(5) Uani 1 d 1 . . .

loop_
_atom_site_aniso_label
_atom_site_aniso_U_11
_atom_site_aniso_U_22
_atom_site_aniso_U_33
_atom_site_aniso_U_23
_atom_site_aniso_U_13
_atom_site_aniso_U_12
Cu1 0.0354(3) 0.0354(3) 0.0354(3) -0.00311(14) -0.00311(14) 0.00311(14)
S2 0.0292(3) 0.0299(3) 0.0385(4) 0.0013(2) -0.0061(2) -0.0029(2)
Cl3 0.0363(3) 0.0363(3) 0.0363(3) 0.0005(2) 0.0005(2) -0.0005(2)
N1 0.0319(10) 0.0315(10) 0.0316(11) 0.0057(8) -0.0057(8) -0.0033(8)
C2 0.0254(11) 0.0282(11) 0.0303(11) 0.0004(8) 0.0005(9) 0.0016(8)

loop_
_atom_type_symbol
_atom_type_description
_atom_type_scat_dispersion_real
_atom_type_scat_dispersion_imag
_atom_type_scat_source
H H 0.0000 0.0000 'International Tables Vol C Tables 4.2.6.8 and 6.1.1.4'
N N 0.0311 0.0180 'International Tables Vol C Tables 4.2.6.8 and 6.1.1.4'
S S 0.3331 0.5567 'International Tables Vol C Tables 4.2.6.8 and 6.1.1.4'
C C 0.0181 0.0091 'International Tables Vol C Tables 4.2.6.8 and 6.1.1.4'
Cl Cl 0.3639 0.7018 'International Tables Vol C Tables 4.2.6.8 and 6.1.1.4'
Cu Cu -1.9646 0.5888 'International Tables Vol C Tables 4.2.6.8 and 6.1.1.4'

loop_
_exptl_crystal_face_index_h
_exptl_crystal_face_index_k
_exptl_crystal_face_index_l
_exptl_crystal_face_perp_dist
_exptl_oxdiff_crystal_face_indexfrac_h
_exptl_oxdiff_crystal_face_indexfrac_k
_exptl_oxdiff_crystal_face_indexfrac_l
_exptl_oxdiff_crystal_face_x
_exptl_oxdiff_crystal_face_y
_exptl_oxdiff_crystal_face_z
-5 4 -5 0.1155 -5.0000 4.0000 -5.0000 -0.5373 -0.9132 -0.1120
5 -4 5 0.1155 5.0000 -4.0000 5.0000 0.5373 0.9132 0.1120
-4 -4 5 0.1277 -4.0000 -4.0000 5.0000 0.0875 0.4507 -0.8768
4 4 -5 0.0917 4.0000 4.0000 -5.0000 -0.0875 -0.4507 0.8768
4 -4 -5 0.1081 4.0000 -4.0000 -5.0000 -0.5668 0.4593 0.6695
-4 4 5 0.1111 -4.0000 4.0000 5.0000 0.5668 -0.4593 -0.6695
-4 -5 -4 0.1162 -4.0000 -5.0000 -4.0000 -0.9211 0.2021 -0.3021
4 5 4 0.0822 4.0000 5.0000 4.0000 0.9211 -0.2021 0.3021

loop_
_geom_angle_atom_site_label_1
_geom_angle_atom_site_label_2
_geom_angle_atom_site_label_3
_geom_angle
_geom_angle_site_symmetry_1
_geom_angle_site_symmetry_3
S2 Cu1 S2 106.69(2) . 8_645
S2 Cu1 S2 106.70(2) 11_556 8_645
S2 Cu1 S2 106.70(2) 11_556 .
S2 Cu1 Cl3 112.12(2) 8_645 .
S2 Cu1 Cl3 112.12(2) . .
S2 Cu1 Cl3 112.12(2) 11_556 .
C2 S2 Cu1 103.91(8) . .
C2 N1 C2 124.6(2) 7_564 .
N1 C2 S2 123.73(18) . .
N1 C2 S2 120.95(17) 10_655 .
N1 C2 N1 115.3(2) 10_655 .

loop_
_geom_bond_atom_site_label_1
_geom_bond_atom_site_label_2
_geom_bond_distance
_geom_bond_site_symmetry_2
Cu1 S2 2.3098(6) 8_645
Cu1 S2 2.3098(6) .
Cu1 S2 2.3097(6) 11_556
Cu1 Cl3 2.3567(12) .
S2 C2 1.655(2) .
N1 C2 1.364(3) .
N1 C2 1.363(3) 7_564
C2 N1 1.363(3) 10_655
